data_4062047
_journal_name_full Organometallics
_journal_year 2003
_chemical_formula_moiety 'C20 H45 Li3 O P6'
_chemical_formula_sum 'C20 H45 Li3 O P6'
_chemical_formula_weight 508.20
_chemical_name_common Alkoxid-Li3-Dianion
_space_group_IT_number 2
_symmetry_cell_setting triclinic
_symmetry_space_group_name_Hall '-P 1'
_symmetry_space_group_name_H-M 'P -1'
_cell_angle_alpha 81.323(7)
_cell_angle_beta 89.812(7)
_cell_angle_gamma 73.27(2)
_cell_formula_units_Z 2
_cell_length_a 9.0869(19)
_cell_length_b 11.851(2)
_cell_length_c 15.175(3)
_cell_measurement_temperature 183(2)
_cell_volume 1545.8(5)
_diffrn_ambient_temperature 183(2)
_exptl_crystal_density_diffrn 1.092
_cod_depositor_comments
;
The following automatic conversions were performed:

'_symmetry_cell_setting' tag value 'triclinic'' was replaced with
'triclinic' value as specified in the replacement file
'/home/robertas/cod-tools/perl-scripts/inputs/replacement_values.lst'.

Automatic conversion script
Id: cif_fix_values 3143 2015-03-26 13:38:13Z robertas 
;
_cod_database_code 4062047

loop_
_symmetry_equiv_pos_as_xyz
'x, y, z'
'-x, -y, -z'

loop_
_atom_site_label
_atom_site_type_symbol
_atom_site_fract_x
_atom_site_fract_y
_atom_site_fract_z
_atom_site_U_iso_or_equiv
_atom_site_adp_type
_atom_site_occupancy
_atom_site_calc_flag
_atom_site_refinement_flags
_atom_site_disorder_assembly
_atom_site_disorder_group
P1 P 0.78056(6) 0.06890(5) 0.23669(4) 0.03138(15) Uani 1 d . . .
P2 P 0.62065(6) 0.49708(5) 0.13007(3) 0.03102(15) Uani 1 d . . .
P3 P 0.67288(6) 0.35522(4) 0.44920(3) 0.02512(14) Uani 1 d . . .
P4 P 0.32725(6) 0.19195(5) 0.12561(3) 0.03057(14) Uani 1 d . . .
P5 P 0.19569(5) 0.54631(4) 0.26000(3) 0.02615(14) Uani 1 d . . .
P6 P 0.33985(6) 0.16277(4) 0.43894(3) 0.02689(14) Uani 1 d . . .
Li1 Li 0.5088(4) 0.1601(3) 0.3043(2) 0.0307(7) Uani 1 d . . .
Li2 Li 0.4345(4) 0.3573(3) 0.1690(2) 0.0313(7) Uani 1 d . . .
Li3 Li 0.4234(4) 0.3900(3) 0.3481(2) 0.0292(7) Uani 1 d . . .
O1 O 0.56235(14) 0.30312(11) 0.27289(8) 0.0236(3) Uani 1 d . . .
C1 C 0.7169(2) 0.30465(16) 0.27333(12) 0.0232(4) Uani 1 d . . .
C2 C 0.2280(2) 0.30281(17) 0.27481(12) 0.0247(4) Uani 1 d . . .
C11 C 0.8082(2) 0.21837(18) 0.21235(13) 0.0280(4) Uani 1 d . . .
C12 C 0.9623(3) -0.0221(2) 0.29367(19) 0.0482(6) Uani 1 d . . .
H12A H 0.9643(3) -0.0072(3) 0.3516(9) 0.050 Uiso 1 calc R . .
H12B H 1.0432(13) -0.0033(3) 0.2640(5) 0.050 Uiso 1 calc R . .
H12C H 0.9713(3) -0.1019(12) 0.29420(19) 0.050 Uiso 1 calc R . .
C13 C 0.8095(3) 0.0214(3) 0.12721(18) 0.0543(7) Uani 1 d . . .
H13A H 0.7238(13) 0.0614(6) 0.0899(6) 0.050 Uiso 1 calc R . .
H13B H 0.8236(4) -0.0601(13) 0.1333(2) 0.050 Uiso 1 calc R . .
H13C H 0.8957(14) 0.0389(4) 0.1029(4) 0.050 Uiso 1 calc R . .
C21 C 0.7247(2) 0.43193(17) 0.23842(13) 0.0270(4) Uani 1 d . . .
C22 C 0.7764(3) 0.4837(2) 0.05195(15) 0.0466(6) Uani 1 d . . .
H22A H 0.8119(6) 0.4050(12) 0.0413(2) 0.050 Uiso 1 calc R . .
H22B H 0.8569(13) 0.5050(4) 0.0764(4) 0.050 Uiso 1 calc R . .
H22C H 0.7400(6) 0.5343(8) -0.0017(8) 0.050 Uiso 1 calc R . .
C23 C 0.5766(3) 0.6558(2) 0.13745(18) 0.0477(6) Uani 1 d . . .
H23A H 0.4976(13) 0.6764(4) 0.1757(6) 0.050 Uiso 1 calc R . .
H23B H 0.5473(6) 0.7000(7) 0.0816(9) 0.050 Uiso 1 calc R . .
H23C H 0.6627(14) 0.6711(3) 0.1588(4) 0.050 Uiso 1 calc R . .
C31 C 0.7872(2) 0.26603(16) 0.36948(12) 0.0250(4) Uani 1 d . . .
C32 C 0.7299(3) 0.2531(2) 0.55400(14) 0.0376(5) Uani 1 d . . .
H32A H 0.6822(8) 0.1918(10) 0.55645(15) 0.050 Uiso 1 calc R . .
H32B H 0.6992(5) 0.2951(7) 0.6022(8) 0.050 Uiso 1 calc R . .
H32C H 0.8377(17) 0.2195(6) 0.55754(15) 0.050 Uiso 1 calc R . .
C33 C 0.7807(3) 0.4598(2) 0.46487(15) 0.0379(5) Uani 1 d . . .
H33A H 0.7629(4) 0.5207(10) 0.4143(8) 0.050 Uiso 1 calc R . .
H33B H 0.8875(17) 0.4184(6) 0.47178(18) 0.050 Uiso 1 calc R . .
H33C H 0.7479(6) 0.4946(6) 0.5167(8) 0.050 Uiso 1 calc R . .
C41 C 0.2712(2) 0.19454(18) 0.23732(13) 0.0272(4) Uani 1 d . . .
C42 C 0.1571(3) 0.2185(2) 0.05010(15) 0.0428(5) Uani 1 d . . .
H42A H 0.1881(5) 0.2170(2) -0.0085(9) 0.050 Uiso 1 calc R . .
H42B H 0.0882(11) 0.2928(12) 0.05430(16) 0.050 Uiso 1 calc R . .
H42C H 0.1091(8) 0.1590(9) 0.0665(3) 0.050 Uiso 1 calc R . .
C43 C 0.4033(3) 0.0301(2) 0.12585(17) 0.0464(6) Uani 1 d . . .
H43A H 0.4374(6) 0.0161(3) 0.0698(9) 0.050 Uiso 1 calc R . .
H43B H 0.3262(12) -0.0056(6) 0.1402(3) 0.050 Uiso 1 calc R . .
H43C H 0.4844(13) -0.0016(6) 0.1676(7) 0.050 Uiso 1 calc R . .
C51 C 0.1914(2) 0.41560(17) 0.21741(13) 0.0259(4) Uani 1 d . . .
C52 C 0.1746(3) 0.6565(2) 0.15814(15) 0.0388(5) Uani 1 d . . .
H52A H 0.1755(3) 0.7319(12) 0.1739(3) 0.050 Uiso 1 calc R . .
H52B H 0.0789(15) 0.6655(2) 0.1270(5) 0.050 Uiso 1 calc R . .
H52C H 0.2585(13) 0.6297(4) 0.1202(6) 0.050 Uiso 1 calc R . .
C53 C 0.0074(2) 0.61398(19) 0.30548(16) 0.0361(5) Uani 1 d . . .
H53A H 0.0100(2) 0.6816(11) 0.3275(4) 0.050 Uiso 1 calc R . .
H53B H -0.0133(4) 0.5603(8) 0.3506(7) 0.050 Uiso 1 calc R . .
H53C H -0.0681(12) 0.6337(4) 0.2609(7) 0.050 Uiso 1 calc R . .
C61 C 0.2373(2) 0.29713(17) 0.36998(12) 0.0245(4) Uani 1 d . . .
C62 C 0.3457(3) 0.2099(2) 0.54798(14) 0.0360(5) Uani 1 d . . .
H62A H 0.3986(8) 0.1440(10) 0.5901(7) 0.050 Uiso 1 calc R . .
H62B H 0.2447(15) 0.2409(5) 0.5659(3) 0.050 Uiso 1 calc R . .
H62C H 0.3967(8) 0.2691(9) 0.54398(15) 0.050 Uiso 1 calc R . .
C63 C 0.2111(3) 0.0694(2) 0.46848(16) 0.0417(5) Uani 1 d . . .
H63A H 0.2669(9) -0.0033(11) 0.5058(6) 0.050 Uiso 1 calc R . .
H63B H 0.1730(6) 0.0510(3) 0.4151(8) 0.050 Uiso 1 calc R . .
H63C H 0.1263(13) 0.1117(6) 0.5000(5) 0.050 Uiso 1 calc R . .
H11A H 0.7649 0.2447 0.1513 0.050 Uiso 1 d . . .
H11B H 0.9226 0.2050 0.2132 0.050 Uiso 1 d . . .
H21A H 0.6768 0.4843 0.2778 0.050 Uiso 1 d . . .
H21B H 0.8299 0.4359 0.2347 0.050 Uiso 1 d . . .
H31A H 0.7885 0.1827 0.3884 0.050 Uiso 1 d . . .
H31B H 0.8920 0.2593 0.3728 0.050 Uiso 1 d . . .
H41A H 0.258(3) 0.127(2) 0.2683(17) 0.040(7) Uiso 1 d . . .
H51A H 0.138(3) 0.425(2) 0.1630(17) 0.039(6) Uiso 1 d . . .
H61A H 0.168(3) 0.355(2) 0.3953(16) 0.038(6) Uiso 1 d . . .

loop_
_atom_site_aniso_label
_atom_site_aniso_U_11
_atom_site_aniso_U_22
_atom_site_aniso_U_33
_atom_site_aniso_U_23
_atom_site_aniso_U_13
_atom_site_aniso_U_12
P1 0.0273(3) 0.0319(3) 0.0374(3) -0.0143(2) 0.0016(2) -0.0080(2)
P2 0.0267(3) 0.0367(3) 0.0282(3) 0.0017(2) -0.0016(2) -0.0102(2)
P3 0.0244(3) 0.0291(3) 0.0229(2) -0.00599(19) 0.00003(19) -0.00842(19)
P4 0.0270(3) 0.0411(3) 0.0291(3) -0.0138(2) 0.0027(2) -0.0144(2)
P5 0.0212(2) 0.0277(3) 0.0294(3) -0.00384(19) -0.00103(19) -0.00711(19)
P6 0.0252(3) 0.0292(3) 0.0266(3) -0.0041(2) 0.00187(19) -0.0084(2)
Li1 0.0279(16) 0.0323(17) 0.0332(17) -0.0053(13) 0.0011(13) -0.0104(13)
Li2 0.0249(16) 0.0402(18) 0.0298(17) -0.0078(14) -0.0022(13) -0.0097(14)
Li3 0.0225(15) 0.0317(17) 0.0325(17) -0.0073(13) 0.0018(13) -0.0054(13)
O1 0.0176(6) 0.0300(7) 0.0247(6) -0.0065(5) 0.0003(5) -0.0082(5)
C1 0.0187(8) 0.0282(9) 0.0232(9) -0.0063(7) -0.0001(7) -0.0066(7)
C2 0.0178(8) 0.0312(10) 0.0279(9) -0.0073(8) 0.0011(7) -0.0102(7)
C11 0.0243(9) 0.0331(10) 0.0269(9) -0.0087(8) 0.0032(7) -0.0068(8)
C12 0.0379(13) 0.0329(11) 0.0690(17) -0.0081(11) -0.0070(11) -0.0027(10)
C13 0.0564(16) 0.0639(17) 0.0555(16) -0.0380(13) 0.0123(13) -0.0232(13)
C21 0.0244(9) 0.0325(10) 0.0262(9) -0.0041(8) 0.0001(7) -0.0118(8)
C22 0.0416(13) 0.0631(15) 0.0310(11) 0.0045(10) 0.0028(10) -0.0148(12)
C23 0.0446(13) 0.0372(12) 0.0575(15) 0.0059(11) -0.0049(11) -0.0124(10)
C31 0.0216(9) 0.0275(9) 0.0254(9) -0.0061(7) -0.0016(7) -0.0055(7)
C32 0.0443(12) 0.0405(12) 0.0261(10) -0.0033(9) -0.0015(9) -0.0102(10)
C33 0.0408(12) 0.0420(12) 0.0389(12) -0.0164(9) 0.0050(9) -0.0194(10)
C41 0.0251(9) 0.0315(10) 0.0283(10) -0.0076(8) 0.0011(7) -0.0119(8)
C42 0.0384(12) 0.0649(15) 0.0328(11) -0.0154(10) -0.0013(9) -0.0230(11)
C43 0.0453(13) 0.0480(14) 0.0518(14) -0.0272(11) 0.0076(11) -0.0130(11)
C51 0.0216(9) 0.0324(10) 0.0241(9) -0.0065(8) -0.0024(7) -0.0075(8)
C52 0.0363(12) 0.0352(11) 0.0404(12) 0.0032(9) -0.0013(9) -0.0076(9)
C53 0.0261(10) 0.0343(11) 0.0486(13) -0.0122(9) 0.0039(9) -0.0071(8)
C61 0.0228(9) 0.0261(9) 0.0262(9) -0.0067(7) 0.0036(7) -0.0084(7)
C62 0.0404(12) 0.0414(12) 0.0281(10) -0.0043(9) 0.0019(9) -0.0153(9)
C63 0.0459(13) 0.0371(12) 0.0437(13) 0.0029(10) -0.0017(10) -0.0192(10)

loop_
_geom_bond_atom_site_label_1
_geom_bond_atom_site_label_2
_geom_bond_distance
_geom_bond_site_symmetry_2
_geom_bond_publ_flag
P1 C13 1.827(2) . ?
P1 C12 1.828(2) . ?
P1 C11 1.843(2) . ?
P1 Li1 2.665(3) . ?
P2 C23 1.828(2) . ?
P2 C22 1.831(2) . ?
P2 C21 1.844(2) . ?
P2 Li2 2.695(4) . ?
P3 C32 1.824(2) . ?
P3 C33 1.828(2) . ?
P3 C31 1.8453(19) . ?
P3 Li3 2.638(3) . ?
P4 C41 1.771(2) . ?
P4 C43 1.841(2) . ?
P4 C42 1.851(2) . ?
P4 Li2 2.592(3) . ?
P4 Li1 3.095(3) . ?
P5 C51 1.777(2) . ?
P5 C52 1.838(2) . ?
P5 C53 1.848(2) . ?
P5 Li3 2.562(3) . ?
P6 C61 1.774(2) . ?
P6 C62 1.830(2) . ?
P6 C63 1.840(2) . ?
P6 Li1 2.550(3) . ?
Li1 O1 1.888(4) . ?
Li1 C41 2.290(4) . ?
Li1 C2 2.620(4) . ?
Li1 Li2 2.790(5) . ?
Li1 Li3 2.791(5) . ?
Li2 O1 1.877(4) . ?
Li2 C51 2.272(4) . ?
Li2 C2 2.623(4) . ?
Li2 Li3 2.799(5) . ?
Li3 O1 1.885(3) . ?
Li3 C61 2.267(4) . ?
Li3 C2 2.621(4) . ?
O1 C1 1.410(2) . ?
C1 C21 1.543(3) . ?
C1 C11 1.543(2) . ?
C1 C31 1.544(2) . ?
C2 C51 1.432(3) . ?
C2 C41 1.433(3) . ?
C2 C61 1.437(3) . ?
C11 H11A 0.9772 . ?
C11 H11B 1.0054 . ?
C12 H12A 0.9246 . ?
C12 H12B 0.9246 . ?
C12 H12C 0.9246 . ?
C13 H13A 0.9282 . ?
C13 H13B 0.9282 . ?
C13 H13C 0.9282 . ?
C21 H21A 0.9414 . ?
C21 H21B 0.9719 . ?
C22 H22A 0.9340 . ?
C22 H22B 0.9340 . ?
C22 H22C 0.9340 . ?
C23 H23A 0.9224 . ?
C23 H23B 0.9224 . ?
C23 H23C 0.9224 . ?
C31 H31A 0.9826 . ?
C31 H31B 0.9334 . ?
C32 H32A 0.9435 . ?
C32 H32B 0.9435 . ?
C32 H32C 0.9435 . ?
C33 H33A 0.9507 . ?
C33 H33B 0.9507 . ?
C33 H33C 0.9507 . ?
C41 H41A 0.90(3) . ?
C42 H42A 0.9334 . ?
C42 H42B 0.9334 . ?
C42 H42C 0.9334 . ?
C43 H43A 0.9264 . ?
C43 H43B 0.9264 . ?
C43 H43C 0.9264 . ?
C51 H51A 0.93(3) . ?
C52 H52A 0.9618 . ?
C52 H52B 0.9618 . ?
C52 H52C 0.9618 . ?
C53 H53A 0.9202 . ?
C53 H53B 0.9202 . ?
C53 H53C 0.9202 . ?
C61 H61A 0.92(3) . ?
C62 H62A 0.9406 . ?
C62 H62B 0.9406 . ?
C62 H62C 0.9406 . ?
C63 H63A 0.9605 . ?
C63 H63B 0.9605 . ?
C63 H63C 0.9605 . ?
